data_4319158
loop_
_publ_author_name
'Sibaprasad Bhattacharyya'
'Indranil Chakraborty'
'Bimal Kumar Dirghangi'
'Animesh Chakravorty'

_publ_section_title
;
 Oxygen Atom Transfer from Nitrogenous ReVO Reagents to Diphosphines and
 Subsequent Transformations. Rhenium(III) Products and Reaction Models
;
_journal_name_full 'Inorganic Chemistry'
_journal_page_first 286
_journal_page_last 293
_journal_paper_doi 10.1021/ic0005893
_journal_volume 40
_journal_year 2001
_chemical_compound_source 'laboratory synthesis'
_chemical_formula_sum 'C36 H30 Cl4 N3 O2 P2 Re'
_chemical_formula_weight 926.57
_chemical_name_systematic
; 
 ? 
;
_space_group_IT_number 15
_symmetry_cell_setting monoclinic
_symmetry_space_group_name_Hall '-I 2ya'
_symmetry_space_group_name_H-M 'I 1 2/a 1'
_atom_sites_solution_hydrogens geom
_atom_sites_solution_primary heavy
_atom_sites_solution_secondary difmap
_audit_creation_method SHELXL
_cell_angle_alpha 90.00
_cell_angle_beta 99.22(4)
_cell_angle_gamma 90.00
_cell_formula_units_Z 8
_cell_length_a 16.866(6)
_cell_length_b 12.583(6)
_cell_length_c 34.778(23)
_cell_measurement_reflns_used 34
_cell_measurement_temperature 293(2)
_cell_measurement_theta_max 14
_cell_measurement_theta_min 7
_cell_volume 7285(7)
_computing_cell_refinement 'Siemens P3/P4 V-4.27'
_computing_data_collection 'Siemens P3/P4 V-4.27'
_computing_data_reduction 'Siemens P3/P4 V-4.27'
_computing_molecular_graphics 'Siemens SHELXTL V-5.03 PC'
_computing_publication_material 'Siemens SHELXTL V-5.03 PC'
_computing_structure_refinement 'SHELXL-93 (Sheldrick, 1993)'
_computing_structure_solution 'SHELXS-86 (Sheldrick, 1990)'
_diffrn_ambient_temperature 293(2)
_diffrn_measurement_device 'Siemens R3m/V'
_diffrn_measurement_method '\w scans'
_diffrn_radiation_monochromator graphite
_diffrn_radiation_source 'fine-focus sealed tube'
_diffrn_radiation_type MoK\a
_diffrn_radiation_wavelength 0.71073
_diffrn_reflns_av_R_equivalents 0.0388
_diffrn_reflns_av_sigmaI/netI 0.0721
_diffrn_reflns_limit_h_max 19
_diffrn_reflns_limit_h_min 0
_diffrn_reflns_limit_k_max 14
_diffrn_reflns_limit_k_min 0
_diffrn_reflns_limit_l_max 39
_diffrn_reflns_limit_l_min -39
_diffrn_reflns_number 6073
_diffrn_reflns_theta_max 24.05
_diffrn_reflns_theta_min 1.72
_diffrn_standards_decay_% 0
_diffrn_standards_interval_count 198
_diffrn_standards_number 2
_exptl_absorpt_coefficient_mu 3.754
_exptl_absorpt_correction_T_max 0.2217
_exptl_absorpt_correction_T_min 0.1486
_exptl_absorpt_correction_type Semi-empirical
_exptl_crystal_colour Dark
_exptl_crystal_density_diffrn 1.690
_exptl_crystal_description Parallelopiped
_exptl_crystal_F_000 3648
_exptl_crystal_size_max 0.4
_exptl_crystal_size_mid 0.4
_exptl_crystal_size_min 0.2
_refine_diff_density_max 2.863
_refine_diff_density_min -1.592
_refine_diff_density_rms 0.157
_refine_ls_extinction_method none
_refine_ls_goodness_of_fit_all 1.023
_refine_ls_goodness_of_fit_obs 1.007
_refine_ls_matrix_type full
_refine_ls_number_parameters 433
_refine_ls_number_reflns 5697
_refine_ls_number_restraints 0
_refine_ls_restrained_S_all 1.050
_refine_ls_restrained_S_obs 1.007
_refine_ls_R_factor_all 0.1186
_refine_ls_R_factor_obs 0.0571
_refine_ls_shift/esd_max 0.001
_refine_ls_shift/esd_mean 0.000
_refine_ls_structure_factor_coef Fsqd
_refine_ls_weighting_details 'w=1/[\s^2^(Fo^2^)+(0.0000P)^2^+241.0809P] where P=(Fo^2^+2Fc^2^)/3'
_refine_ls_weighting_scheme calc
_refine_ls_wR_factor_all 0.1375
_refine_ls_wR_factor_obs 0.1019
_reflns_number_observed 3556
_reflns_number_total 5704
_reflns_observed_criterion >2sigma(I)
_cod_data_source_file ic0005893_4.cif
_cod_data_source_block 625re1
_cod_depositor_comments
;
The following automatic conversions were performed:

'_symmetry_cell_setting' value 'Monoclinic' changed to 'monoclinic'
according to the built-in table from CIF Core dictionary named
'cif_core.dic' version 2.4.1 from 2010-06-29.

Automatic conversion script
Id: cif_fix_values 1646 2011-03-28 12:23:43Z adriana 

The following automatic conversions were performed:

'_refine_ls_weighting_scheme' value 'calc
w=1/[\s^2^(Fo^2^)+(0.0000P)^2^+241.0809P] where P=(Fo^2^+2Fc^2^)/3'
was changed to 'calc'. New tag '_refine_ls_weighting_details' was
created. The value of the new tag was set to
'w=1/[\s^2^(Fo^2^)+(0.0000P)^2^+241.0809P] where P=(Fo^2^+2Fc^2^)/3'.

Automatic conversion script
Id: cif_fix_values 3143 2015-03-26 13:38:13Z robertas 

The following automatic conversions were performed:

'_atom_sites_solution_primary' value 'heavy atom method' was changed
to 'heavy'.

Automatic conversion script
Id: cif_fix_values 6452 2018-10-05 10:23:21Z andrius 
;
_cod_original_cell_volume 7285.4(65)
_cod_database_code 4319158

loop_
_symmetry_equiv_pos_as_xyz
'x, y, z'
'-x+1/2, y, -z'
'x+1/2, y+1/2, z+1/2'
'-x+1, y+1/2, -z+1/2'
'-x, -y, -z'
'x-1/2, -y, z'
'-x+1/2, -y+1/2, -z+1/2'
'x, -y+1/2, z+1/2'

loop_
_atom_site_aniso_label
_atom_site_aniso_U_11
_atom_site_aniso_U_22
_atom_site_aniso_U_33
_atom_site_aniso_U_23
_atom_site_aniso_U_13
_atom_site_aniso_U_12
Re 0.0707(4) 0.0471(3) 0.0402(3) 0.0020(3) 0.0118(2) -0.0014(3)
Cl1 0.120(4) 0.055(2) 0.084(3) -0.015(2) 0.040(3) 0.001(2)
Cl2 0.085(3) 0.078(3) 0.061(2) -0.001(2) 0.005(2) -0.019(2)
Cl3 0.065(2) 0.079(3) 0.060(2) 0.017(2) 0.002(2) 0.001(2)
P1 0.059(2) 0.050(2) 0.038(2) 0.006(2) 0.013(2) 0.006(2)
P2 0.060(2) 0.042(2) 0.046(2) 0.000(2) 0.014(2) 0.004(2)
N1 0.074(8) 0.059(8) 0.046(7) 0.018(6) 0.002(6) -0.009(6)
N2 0.080(8) 0.064(8) 0.034(6) 0.006(6) 0.010(5) -0.009(7)
N3 0.056(7) 0.056(7) 0.048(6) 0.008(6) 0.005(5) -0.009(6)
O1 0.068(6) 0.055(5) 0.039(5) 0.014(4) 0.013(4) 0.007(5)
O2 0.081(7) 0.047(6) 0.075(6) -0.006(5) 0.025(5) -0.001(5)
C1 0.069(10) 0.062(10) 0.046(8) 0.017(8) 0.006(7) -0.016(8)
C2 0.104(13) 0.071(11) 0.057(9) 0.013(8) 0.016(9) -0.013(10)
C3 0.094(13) 0.092(14) 0.057(10) 0.024(10) 0.008(9) -0.031(11)
C4 0.129(17) 0.058(10) 0.102(14) 0.031(11) 0.001(12) -0.010(11)
C5 0.112(14) 0.039(8) 0.083(11) 0.020(8) 0.022(10) -0.004(9)
C6 0.069(10) 0.063(9) 0.035(7) 0.013(7) 0.020(7) 0.003(8)
C7 0.058(9) 0.067(10) 0.048(8) 0.000(7) 0.008(7) -0.002(8)
C8 0.062(10) 0.078(11) 0.053(9) 0.005(8) 0.011(7) 0.000(9)
C9 0.103(13) 0.058(10) 0.063(10) 0.011(8) 0.022(9) 0.020(9)
C10 0.118(15) 0.062(10) 0.056(10) -0.003(8) 0.010(10) -0.004(10)
C11 0.082(12) 0.064(10) 0.056(9) 0.001(8) -0.006(8) 0.005(9)
C12 0.063(9) 0.058(9) 0.032(7) 0.008(6) 0.002(6) 0.002(8)
C13 0.081(12) 0.086(12) 0.053(9) -0.011(9) -0.007(8) 0.018(10)
C14 0.065(11) 0.094(13) 0.062(10) -0.002(9) -0.009(8) 0.004(10)
C15 0.086(11) 0.060(9) 0.045(8) 0.000(8) 0.003(7) -0.016(10)
C16 0.071(11) 0.096(13) 0.084(11) -0.046(10) 0.030(9) 0.043(10)
C17 0.063(10) 0.065(10) 0.051(8) 0.001(7) -0.009(7) -0.004(8)
C18 0.054(8) 0.046(7) 0.035(6) -0.002(6) 0.018(6) 0.008(7)
C19 0.082(12) 0.076(11) 0.049(9) 0.002(8) 0.011(8) 0.002(9)
C20 0.084(12) 0.075(11) 0.070(11) 0.005(9) 0.008(9) -0.022(9)
C21 0.072(11) 0.089(12) 0.048(9) 0.009(8) -0.012(8) -0.001(10)
C22 0.079(11) 0.059(9) 0.061(9) 0.016(8) 0.017(8) 0.005(8)
C23 0.066(9) 0.061(9) 0.041(7) 0.017(7) 0.015(7) 0.008(7)
C24 0.068(9) 0.051(8) 0.042(7) 0.005(6) 0.008(6) 0.000(7)
C25 0.052(8) 0.052(8) 0.041(7) -0.004(6) 0.004(6) -0.003(7)
C26 0.081(11) 0.063(10) 0.060(9) 0.000(7) 0.006(8) 0.014(8)
C27 0.111(15) 0.058(10) 0.063(10) -0.005(8) -0.001(10) 0.029(11)
C28 0.075(13) 0.088(14) 0.089(13) -0.026(11) -0.020(10) 0.024(11)
C29 0.057(11) 0.085(13) 0.123(15) -0.030(12) 0.007(10) 0.003(10)
C30 0.066(10) 0.060(9) 0.078(10) -0.016(9) 0.003(8) 0.006(9)
C31 0.056(9) 0.045(7) 0.042(7) 0.006(6) 0.008(6) 0.018(7)
C32 0.080(11) 0.053(9) 0.056(8) 0.009(7) 0.012(8) -0.014(8)
C33 0.090(12) 0.084(12) 0.070(10) -0.014(10) 0.005(9) -0.008(11)
C34 0.096(13) 0.107(15) 0.051(9) 0.002(10) 0.010(9) 0.029(12)
C35 0.094(13) 0.082(12) 0.054(10) 0.027(9) 0.026(9) 0.013(10)
C36 0.082(11) 0.060(9) 0.049(8) 0.010(7) 0.026(8) 0.011(8)
Cl4 0.151(5) 0.068(3) 0.113(4) 0.010(3) 0.014(3) 0.028(3)

loop_
_atom_site_label
_atom_site_type_symbol
_atom_site_fract_x
_atom_site_fract_y
_atom_site_fract_z
_atom_site_U_iso_or_equiv
_atom_site_thermal_displace_type
_atom_site_occupancy
_atom_site_calc_flag
_atom_site_refinement_flags
_atom_site_disorder_group
Re Re 0.12043(4) 0.78628(4) 0.082417(15) 0.0523(2) Uani 1 d . .
Cl1 Cl 0.0679(3) 0.9108(3) 0.12338(12) 0.0835(13) Uani 1 d . .
Cl2 Cl 0.2505(2) 0.8315(3) 0.11369(10) 0.0756(11) Uani 1 d . .
Cl3 Cl -0.0127(2) 0.7369(3) 0.05618(10) 0.0690(10) Uani 1 d . .
P1 P 0.0737(2) 0.6008(3) 0.14652(9) 0.0481(9) Uani 1 d . .
P2 P -0.0776(2) 0.6359(3) 0.18810(9) 0.0486(9) Uani 1 d . .
N1 N 0.1233(7) 0.8896(9) 0.0380(3) 0.061(3) Uani 1 d . .
N2 N 0.1580(7) 0.7369(9) 0.0059(3) 0.059(3) Uani 1 d . .
N3 N 0.1580(6) 0.7014(9) 0.0414(3) 0.054(3) Uani 1 d . .
O1 O 0.1219(5) 0.6665(6) 0.1216(2) 0.054(2) Uani 1 d . .
O2 O -0.1033(6) 0.5246(7) 0.1826(3) 0.066(3) Uani 1 d . .
C1 C 0.1414(9) 0.8430(12) 0.0044(4) 0.059(4) Uani 1 d . .
C2 C 0.1414(10) 0.9020(13) -0.0297(4) 0.077(5) Uani 1 d . .
H2A H 0.1510(10) 0.8688(13) -0.0524(4) 0.092 Uiso 1 calc R .
C3 C 0.1274(10) 1.0065(15) -0.0294(4) 0.082(5) Uani 1 d . .
H3A H 0.1294(10) 1.0468(15) -0.0516(4) 0.098 Uiso 1 calc R .
C4 C 0.1100(11) 1.0550(13) 0.0043(5) 0.098(6) Uani 1 d . .
H4A H 0.0982(11) 1.1272(13) 0.0042(5) 0.118 Uiso 1 calc R .
C5 C 0.1100(10) 0.9969(11) 0.0371(5) 0.077(5) Uani 1 d . .
H5A H 0.1008(10) 1.0310(11) 0.0596(5) 0.092 Uiso 1 calc R .
C6 C 0.1774(8) 0.5905(11) 0.0456(3) 0.054(4) Uani 1 d . .
C7 C 0.2353(8) 0.5578(12) 0.0766(4) 0.058(4) Uani 1 d . .
H7A H 0.2598(8) 0.6064(12) 0.0949(4) 0.070 Uiso 1 calc R .
C8 C 0.2551(8) 0.4517(13) 0.0794(4) 0.064(4) Uani 1 d . .
H8A H 0.2919(8) 0.4277(13) 0.1004(4) 0.077 Uiso 1 calc R .
C9 C 0.2215(10) 0.3814(12) 0.0519(4) 0.074(5) Uani 1 d . .
C10 C 0.1631(11) 0.4123(12) 0.0221(4) 0.079(5) Uani 1 d . .
H10A H 0.1380(11) 0.3622(12) 0.0046(4) 0.095 Uiso 1 calc R .
C11 C 0.1417(9) 0.5173(12) 0.0181(4) 0.069(4) Uani 1 d . .
H11A H 0.1037(9) 0.5395(12) -0.0028(4) 0.083 Uiso 1 calc R .
C12 C 0.0410(8) 0.4779(11) 0.1234(3) 0.052(3) Uani 1 d . .
C13 C -0.0334(10) 0.4670(13) 0.1014(4) 0.075(5) Uani 1 d . .
H13A H -0.0699(10) 0.5229(13) 0.1000(4) 0.090 Uiso 1 calc R .
C14 C -0.0551(9) 0.3740(14) 0.0814(4) 0.076(5) Uani 1 d . .
H14A H -0.1057(9) 0.3671(14) 0.0664(4) 0.091 Uiso 1 calc R .
C15 C -0.0006(9) 0.2919(12) 0.0839(4) 0.065(4) Uani 1 d . .
H15A H -0.0143(9) 0.2282(12) 0.0710(4) 0.078 Uiso 1 calc R .
C16 C 0.0734(9) 0.3046(13) 0.1054(4) 0.082(5) Uani 1 d . .
H16A H 0.1107(9) 0.2498(13) 0.1061(4) 0.098 Uiso 1 calc R .
C17 C 0.0947(9) 0.3958(11) 0.1260(4) 0.061(4) Uani 1 d . .
H17A H 0.1449(9) 0.4019(11) 0.1414(4) 0.074 Uiso 1 calc R .
C18 C 0.1365(8) 0.5740(10) 0.1913(3) 0.044(3) Uani 1 d . .
C19 C 0.2084(9) 0.6336(12) 0.2000(4) 0.069(4) Uani 1 d . .
H19A H 0.2238(9) 0.6800(12) 0.1817(4) 0.083 Uiso 1 calc R .
C20 C 0.2551(10) 0.6216(12) 0.2361(4) 0.077(5) Uani 1 d . .
H20A H 0.3019(10) 0.6614(12) 0.2424(4) 0.092 Uiso 1 calc R .
C21 C 0.2336(9) 0.5521(13) 0.2625(4) 0.072(4) Uani 1 d . .
H21A H 0.2658(9) 0.5445(13) 0.2867(4) 0.087 Uiso 1 calc R .
C22 C 0.1643(9) 0.4929(11) 0.2538(4) 0.066(4) Uani 1 d . .
H22A H 0.1494(9) 0.4464(11) 0.2721(4) 0.079 Uiso 1 calc R .
C23 C 0.1167(8) 0.5028(11) 0.2176(3) 0.055(4) Uani 1 d . .
H23A H 0.0712(8) 0.4606(11) 0.2112(3) 0.066 Uiso 1 calc R .
C24 C -0.0094(8) 0.6776(10) 0.1552(3) 0.054(3) Uani 1 d . .
H24A H -0.0423(8) 0.6896(10) 0.1300(3) 0.064 Uiso 1 calc R .
H24B H 0.0117(8) 0.7463(10) 0.1644(3) 0.064 Uiso 1 calc R .
C25 C -0.1591(7) 0.7284(10) 0.1791(3) 0.049(3) Uani 1 d . .
C26 C -0.1613(9) 0.8193(11) 0.1555(4) 0.068(4) Uani 1 d . .
H26A H -0.1177(9) 0.8360(11) 0.1433(4) 0.082 Uiso 1 calc R .
C27 C -0.2299(11) 0.8851(12) 0.1502(4) 0.079(5) Uani 1 d . .
H27A H -0.2324(11) 0.9446(12) 0.1343(4) 0.095 Uiso 1 calc R .
C28 C -0.2915(11) 0.8601(15) 0.1687(5) 0.087(6) Uani 1 d . .
H28A H -0.3362(11) 0.9044(15) 0.1658(5) 0.105 Uiso 1 calc R .
C29 C -0.2909(9) 0.7740(15) 0.1912(5) 0.089(5) Uani 1 d . .
H29A H -0.3351(9) 0.7589(15) 0.2032(5) 0.106 Uiso 1 calc R .
C30 C -0.2254(9) 0.7078(12) 0.1968(4) 0.069(4) Uani 1 d . .
H30A H -0.2256(9) 0.6483(12) 0.2127(4) 0.083 Uiso 1 calc R .
C31 C -0.0288(8) 0.6644(10) 0.2373(3) 0.048(3) Uani 1 d . .
C32 C 0.0081(9) 0.7583(11) 0.2487(4) 0.063(4) Uani 1 d . .
H32A H 0.0097(9) 0.8120(11) 0.2304(4) 0.076 Uiso 1 calc R .
C33 C 0.0428(9) 0.7746(14) 0.2867(4) 0.082(5) Uani 1 d . .
H33A H 0.0683(9) 0.8386(14) 0.2940(4) 0.099 Uiso 1 calc R .
C34 C 0.0399(10) 0.6976(16) 0.3136(4) 0.085(5) Uani 1 d . .
H34A H 0.0637(10) 0.7091(16) 0.3393(4) 0.102 Uiso 1 calc R .
C35 C 0.0021(10) 0.6020(14) 0.3033(4) 0.075(5) Uani 1 d . .
H35A H 0.0004(10) 0.5494(14) 0.3220(4) 0.090 Uiso 1 calc R .
C36 C -0.0333(9) 0.5855(11) 0.2651(4) 0.062(4) Uani 1 d . .
H36A H -0.0600(9) 0.5221(11) 0.2579(4) 0.075 Uiso 1 calc R .
Cl4 Cl 0.2482(3) 0.2472(3) 0.05552(15) 0.111(2) Uani 1 d . .

loop_
_atom_type_symbol
_atom_type_description
_atom_type_scat_dispersion_real
_atom_type_scat_dispersion_imag
_atom_type_scat_source
C C 0.0033 0.0016 'International Tables Vol C Tables 4.2.6.8 and 6.1.1.4'
H H 0.0000 0.0000 'International Tables Vol C Tables 4.2.6.8 and 6.1.1.4'
N N 0.0061 0.0033 'International Tables Vol C Tables 4.2.6.8 and 6.1.1.4'
O O 0.0106 0.0060 'International Tables Vol C Tables 4.2.6.8 and 6.1.1.4'
P P 0.1023 0.0942 'International Tables Vol C Tables 4.2.6.8 and 6.1.1.4'
Cl Cl 0.1484 0.1585 'International Tables Vol C Tables 4.2.6.8 and 6.1.1.4'
Re Re -1.0185 7.2310 'International Tables Vol C Tables 4.2.6.8 and 6.1.1.4'

loop_
_geom_angle_atom_site_label_1
_geom_angle_atom_site_label_2
_geom_angle_atom_site_label_3
_geom_angle
_geom_angle_site_symmetry_1
_geom_angle_site_symmetry_3
_geom_angle_publ_flag
N3 Re N1 75.3(5) . . y
N3 Re O1 96.5(4) . . y
N1 Re O1 171.8(4) . . y
N3 Re Cl2 94.7(3) . . y
N1 Re Cl2 93.6(3) . . y
O1 Re Cl2 87.7(3) . . y
N3 Re Cl3 88.5(3) . . y
N1 Re Cl3 90.6(3) . . y
O1 Re Cl3 88.4(3) . . y
Cl2 Re Cl3 175.21(12) . . y
N3 Re Cl1 170.1(3) . . y
N1 Re Cl1 95.2(4) . . y
O1 Re Cl1 93.0(2) . . y
Cl2 Re Cl1 88.5(2) . . y
Cl3 Re Cl1 89.0(2) . . y
O1 P1 C24 108.0(5) . . ?
O1 P1 C18 107.8(5) . . ?
C24 P1 C18 109.4(5) . . ?
O1 P1 C12 111.6(5) . . ?
C24 P1 C12 110.7(6) . . ?
C18 P1 C12 109.2(6) . . ?
O2 P2 C25 113.3(6) . . ?
O2 P2 C31 113.1(6) . . ?
C25 P2 C31 104.9(5) . . ?
O2 P2 C24 113.2(6) . . ?
C25 P2 C24 104.3(6) . . ?
C31 P2 C24 107.4(6) . . ?
C5 N1 C1 117.0(12) . . ?
C5 N1 Re 128.9(10) . . ?
C1 N1 Re 114.1(9) . . ?
N3 N2 C1 109.7(11) . . ?
N2 N3 C6 113.0(11) . . ?
N2 N3 Re 123.1(9) . . y
C6 N3 Re 123.4(8) . . ?
P1 O1 Re 146.7(5) . . y
N2 C1 N1 117.0(11) . . ?
N2 C1 C2 121.6(14) . . ?
N1 C1 C2 121.4(14) . . ?
C3 C2 C1 119.5(15) . . ?
C2 C3 C4 119.9(15) . . ?
C5 C4 C3 119.9(16) . . ?
C4 C5 N1 122.1(16) . . ?
C11 C6 C7 120.5(13) . . ?
C11 C6 N3 120.4(12) . . ?
C7 C6 N3 119.0(13) . . ?
C8 C7 C6 118.2(14) . . ?
C9 C8 C7 120.9(14) . . ?
C8 C9 C10 121.2(14) . . ?
C8 C9 Cl4 120.3(13) . . ?
C10 C9 Cl4 118.4(13) . . ?
C9 C10 C11 119.8(15) . . ?
C10 C11 C6 119.3(14) . . ?
C17 C12 C13 120.0(13) . . ?
C17 C12 P1 118.0(10) . . ?
C13 C12 P1 121.8(11) . . ?
C12 C13 C14 120.8(15) . . ?
C15 C14 C13 118.9(14) . . ?
C16 C15 C14 119.5(14) . . ?
C15 C16 C17 121.8(14) . . ?
C12 C17 C16 118.9(13) . . ?
C23 C18 C19 120.1(12) . . ?
C23 C18 P1 122.7(11) . . ?
C19 C18 P1 117.2(9) . . ?
C20 C19 C18 118.7(14) . . ?
C21 C20 C19 120.7(15) . . ?
C20 C21 C22 120.4(13) . . ?
C21 C22 C23 120.0(13) . . ?
C18 C23 C22 120.1(14) . . ?
P1 C24 P2 123.2(7) . . y
C30 C25 C26 117.7(13) . . ?
C30 C25 P2 116.9(11) . . ?
C26 C25 P2 125.5(11) . . ?
C25 C26 C27 119.9(15) . . ?
C28 C27 C26 118.8(16) . . ?
C29 C28 C27 122.4(17) . . ?
C28 C29 C30 120.4(17) . . ?
C29 C30 C25 120.7(16) . . ?
C32 C31 C36 119.2(12) . . ?
C32 C31 P2 124.2(10) . . ?
C36 C31 P2 116.5(11) . . ?
C31 C32 C33 120.8(14) . . ?
C34 C33 C32 120.1(16) . . ?
C33 C34 C35 120.8(15) . . ?
C34 C35 C36 119.3(14) . . ?
C35 C36 C31 119.7(14) . . ?

loop_
_geom_bond_atom_site_label_1
_geom_bond_atom_site_label_2
_geom_bond_distance
_geom_bond_site_symmetry_2
_geom_bond_publ_flag
Re N3 1.966(11) . y
Re N1 2.026(10) . y
Re O1 2.030(7) . y
Re Cl2 2.357(4) . y
Re Cl3 2.368(4) . y
Re Cl1 2.382(4) . y
P1 O1 1.523(8) . y
P1 C24 1.769(12) . ?
P1 C18 1.771(12) . ?
P1 C12 1.789(13) . ?
P2 O2 1.469(9) . y
P2 C25 1.789(13) . ?
P2 C31 1.812(12) . ?
P2 C24 1.824(12) . ?
N1 C5 1.37(2) . ?
N1 C1 1.38(2) . ?
N2 N3 1.316(13) . y
N2 C1 1.36(2) . ?
N3 C6 1.43(2) . ?
C1 C2 1.40(2) . ?
C2 C3 1.34(2) . ?
C3 C4 1.39(2) . ?
C4 C5 1.35(2) . ?
C6 C11 1.39(2) . ?
C6 C7 1.40(2) . ?
C7 C8 1.38(2) . ?
C8 C9 1.36(2) . ?
C9 C10 1.37(2) . ?
C9 Cl4 1.747(15) . ?
C10 C11 1.37(2) . ?
C12 C17 1.37(2) . ?
C12 C13 1.37(2) . ?
C13 C14 1.38(2) . ?
C14 C15 1.38(2) . ?
C15 C16 1.36(2) . ?
C16 C17 1.37(2) . ?
C18 C23 1.36(2) . ?
C18 C19 1.42(2) . ?
C19 C20 1.38(2) . ?
C20 C21 1.36(2) . ?
C21 C22 1.38(2) . ?
C22 C23 1.39(2) . ?
C25 C30 1.39(2) . ?
C25 C26 1.40(2) . ?
C26 C27 1.41(2) . ?
C27 C28 1.34(2) . ?
C28 C29 1.34(2) . ?
C29 C30 1.37(2) . ?
C31 C32 1.36(2) . ?
C31 C36 1.40(2) . ?
C32 C33 1.37(2) . ?
C33 C34 1.35(2) . ?
C34 C35 1.38(2) . ?
C35 C36 1.38(2) . ?
